data_4317623
loop_
_publ_author_name
'Maxim N. Sokolov'
'Danil N. Dybtsev'
'Alexander V.Virovets'
'Vladimir P.Fedin'
'Pedro Esparza'
'Rita Hernandez-Molina'
'Dieter Fenske'
'A. Geoffrey Sykes'

_publ_contact_author
;
         Prof. Valdimir P.Fedin
         Institute of Inorganic Chemistry SD RAS
         Ak.Lavrentiev prosp. 3
         Novosibirsk 630090
         Russia
;
_publ_contact_author_email cluster@che.nsk.su
_publ_contact_author_fax '007 3832 344489'
_publ_contact_author_phone none
_publ_section_title
;
 Preparation and Properties of the Aqua Ions [W4S4(H2O)12]n+ (n= 5, 6) and
 Crystal Structure of (Me2NH2)6[W4S4(NCS)12].0.5H2O#
;
_journal_name_full 'Inorganic Chemistry'
_journal_page_first 1136
_journal_page_last 1139
_journal_paper_doi 10.1021/ic010830t
_journal_volume 41
_journal_year 2002
_chemical_formula_structural '((C H3)2 N H2)6 (W4 S4 (SCN)12) . (H2 O)0.5'
_chemical_formula_sum 'C24 H49 N18 O0.5 S16 W4'
_chemical_formula_weight 1846.17
_chemical_name_systematic
;
  Hexakis(dimethylammonium)
tetra(mu4-thio)dodecaisothiocyanatotetratungsten(III,IV) semihydrate
;
_space_group_IT_number 205
_symmetry_cell_setting cubic
_symmetry_space_group_name_Hall '-P 2ac 2ab 3'
_symmetry_space_group_name_H-M 'P a -3'
_atom_sites_solution_hydrogens geom
_atom_sites_solution_primary direct
_atom_sites_solution_secondary difmap
_audit_creation_method SHELXL-97
_cell_angle_alpha 90.00
_cell_angle_beta 90.00
_cell_angle_gamma 90.00
_cell_formula_units_Z 8
_cell_length_a 22.760(3)
_cell_length_b 22.760(3)
_cell_length_c 22.760(3)
_cell_measurement_temperature 203(2)
_cell_volume 11790(3)
_computing_cell_refinement 'STOE IPDS Software'
_computing_data_collection 'STOE IPDS Software'
_computing_data_reduction 'STOE IPDS Software'
_computing_molecular_graphics 'local programs'
_computing_publication_material 'local programs'
_computing_structure_refinement 'SHELXL-97 (Sheldrick, 1997)'
_computing_structure_solution 'SHELXS-97 (Sheldrick, 1990)'
_diffrn_ambient_temperature 203(2)
_diffrn_measured_fraction_theta_full 0.985
_diffrn_measured_fraction_theta_max 0.985
_diffrn_measurement_device_type 'STOE Image Plate IPDS'
_diffrn_measurement_method phi-scans
_diffrn_radiation_monochromator graphite
_diffrn_radiation_source 'fine-focus sealed tube'
_diffrn_radiation_type AgK\a
_diffrn_radiation_wavelength 0.56086
_diffrn_reflns_av_R_equivalents 0.2554
_diffrn_reflns_av_sigmaI/netI 0.0997
_diffrn_reflns_limit_h_max 23
_diffrn_reflns_limit_h_min -29
_diffrn_reflns_limit_k_max 25
_diffrn_reflns_limit_k_min -29
_diffrn_reflns_limit_l_max 29
_diffrn_reflns_limit_l_min -23
_diffrn_reflns_number 33011
_diffrn_reflns_theta_full 21.62
_diffrn_reflns_theta_max 21.62
_diffrn_reflns_theta_min 1.73
_diffrn_standards_decay_% 0
_diffrn_standards_interval_count 0
_diffrn_standards_interval_time 0
_diffrn_standards_number 0
_exptl_absorpt_coefficient_mu 4.498
_exptl_absorpt_correction_type none
_exptl_crystal_colour dark
_exptl_crystal_density_diffrn 2.080
_exptl_crystal_density_method 'not measured'
_exptl_crystal_description prism
_exptl_crystal_F_000 7000
_exptl_crystal_size_max 0.40
_exptl_crystal_size_mid 0.38
_exptl_crystal_size_min 0.37
_refine_diff_density_max 1.567
_refine_diff_density_min -1.127
_refine_diff_density_rms 0.175
_refine_ls_extinction_coef 0.00035(17)
_refine_ls_extinction_expression Fc^*^=kFc[1+0.001xFc^2^\l^3^/sin(2\q)]^-1/4^
_refine_ls_extinction_method SHELXL
_refine_ls_goodness_of_fit_ref 1.013
_refine_ls_hydrogen_treatment mixed
_refine_ls_matrix_type full
_refine_ls_number_parameters 167
_refine_ls_number_reflns 4614
_refine_ls_number_restraints 0
_refine_ls_restrained_S_all 1.013
_refine_ls_R_factor_all 0.1026
_refine_ls_R_factor_gt 0.0768
_refine_ls_shift/su_max 0.000
_refine_ls_shift/su_mean 0.000
_refine_ls_structure_factor_coef Fsqd
_refine_ls_weighting_details 'calc w=1/[\s^2^(Fo^2^)+(0.0738P)^2^+86.0294P] where P=(Fo^2^+2Fc^2^)/3'
_refine_ls_weighting_scheme calc
_refine_ls_wR_factor_gt 0.1924
_refine_ls_wR_factor_ref 0.2206
_reflns_number_gt 3256
_reflns_number_total 4614
_reflns_threshold_expression >2sigma(I)
_cod_data_source_file ic010830t.cif
_cod_data_source_block compound1
_cod_depositor_comments
;
The following automatic conversions were performed:

data name '_atom_site_symetry_multiplicity' was replaced with
'_atom_site_symmetry_multiplicity' as specified in the replacement
file 'data/replacement-values/replacement_tags.lst'.

Automatic conversion script
Id: cif_correct_tags 9268 2022-04-12 08:56:07Z antanas 
;
_cod_original_cell_volume 11791(2)
_cod_original_formula_sum 'C24 H49 N18 O0.50 S16 W4'
_cod_database_code 4317623

loop_
_symmetry_equiv_pos_as_xyz
'x, y, z'
'-x+1/2, -y, z+1/2'
'-x, y+1/2, -z+1/2'
'x+1/2, -y+1/2, -z'
'z, x, y'
'z+1/2, -x+1/2, -y'
'-z+1/2, -x, y+1/2'
'-z, x+1/2, -y+1/2'
'y, z, x'
'-y, z+1/2, -x+1/2'
'y+1/2, -z+1/2, -x'
'-y+1/2, -z, x+1/2'
'-x, -y, -z'
'x-1/2, y, -z-1/2'
'x, -y-1/2, z-1/2'
'-x-1/2, y-1/2, z'
'-z, -x, -y'
'-z-1/2, x-1/2, y'
'z-1/2, x, -y-1/2'
'z, -x-1/2, y-1/2'
'-y, -z, -x'
'y, -z-1/2, x-1/2'
'-y-1/2, z-1/2, x'
'y-1/2, z, -x-1/2'

loop_
_atom_site_label
_atom_site_type_symbol
_atom_site_fract_x
_atom_site_fract_y
_atom_site_fract_z
_atom_site_U_iso_or_equiv
_atom_site_adp_type
_atom_site_occupancy
_atom_site_symmetry_multiplicity
_atom_site_calc_flag
_atom_site_refinement_flags
_atom_site_disorder_assembly
_atom_site_disorder_group
W1 W 0.17161(3) 0.26982(2) 0.19783(3) 0.0768(3) Uani 1 1 d . . .
W2 W 0.15386(2) 0.15386(2) 0.15386(2) 0.0810(3) Uani 1 3 d S . .
S1 S 0.19904(18) 0.23372(17) 0.10368(16) 0.0847(9) Uani 1 1 d . . .
S2 S 0.25677(15) 0.25677(15) 0.25677(15) 0.0931(18) Uani 1 3 d S . .
N11 N 0.2109(7) 0.3521(6) 0.1711(8) 0.112(5) Uani 1 1 d . . .
C11 C 0.2305(14) 0.3973(11) 0.1580(13) 0.167(11) Uani 1 1 d . . .
S11 S 0.2545(6) 0.4604(3) 0.1402(6) 0.249(6) Uani 1 1 d . . .
N12 N 0.0985(7) 0.3095(7) 0.1520(7) 0.114(5) Uani 1 1 d . . .
C12 C 0.0596(11) 0.3345(10) 0.1340(12) 0.142(8) Uani 1 1 d . . .
S12 S 0.0066(5) 0.3728(6) 0.1058(7) 0.292(8) Uani 1 1 d . . .
N13 N 0.1377(8) 0.3240(6) 0.2683(7) 0.111(5) Uani 1 1 d . . .
C13 C 0.1153(11) 0.3493(11) 0.3022(10) 0.138(8) Uani 1 1 d . . .
S13 S 0.0835(6) 0.3855(6) 0.3548(5) 0.281(8) Uani 1 1 d . . .
N21 N 0.0769(7) 0.1737(8) 0.1032(7) 0.120(5) Uani 1 1 d . . .
C21 C 0.0406(12) 0.1767(16) 0.0741(13) 0.173(11) Uani 1 1 d . . .
S21 S -0.0157(4) 0.1740(8) 0.0271(4) 0.292(8) Uani 1 1 d . . .
N1C N 0.220(3) 0.399(3) 0.004(3) 0.38(4) Uiso 1 1 d . . .
H1C1 H 0.2208 0.3790 0.0388 0.383 Uiso 1 1 calc R . .
H1C2 H 0.1966 0.3778 -0.0209 0.383 Uiso 1 1 calc R . .
C1C C 0.191(2) 0.456(3) 0.014(3) 0.33(3) Uiso 1 1 d . . .
H1C3 H 0.1902 0.4639 0.0563 0.328 Uiso 1 1 calc R . .
H1C4 H 0.1513 0.4547 -0.0006 0.328 Uiso 1 1 calc R . .
H1C5 H 0.2130 0.4865 -0.0054 0.328 Uiso 1 1 calc R . .
C2C C 0.261(6) 0.400(6) -0.013(6) 0.69(12) Uiso 1 1 d . . .
H2C1 H 0.2630 0.4284 -0.0440 0.686 Uiso 1 1 calc R . .
H2C2 H 0.2708 0.3611 -0.0279 0.686 Uiso 1 1 calc R . .
H2C3 H 0.2885 0.4101 0.0182 0.686 Uiso 1 1 calc R . .
N2C N 0.257(3) 0.395(4) 0.392(4) 0.55(5) Uiso 1 1 d . . .
H2C4 H 0.2963 0.3928 0.3841 0.553 Uiso 1 1 calc R . .
H2C5 H 0.2550 0.4219 0.4214 0.553 Uiso 1 1 calc R . .
C3C C 0.240(4) 0.448(3) 0.331(4) 0.49(6) Uiso 1 1 d . . .
H3C1 H 0.2617 0.4376 0.2962 0.490 Uiso 1 1 calc R . .
H3C2 H 0.2499 0.4876 0.3432 0.490 Uiso 1 1 calc R . .
H3C3 H 0.1978 0.4464 0.3224 0.490 Uiso 1 1 calc R . .
C4C C 0.252(5) 0.324(5) 0.441(4) 0.61(7) Uiso 1 1 d . . .
H4C1 H 0.2333 0.2927 0.4192 0.605 Uiso 1 1 calc R . .
H4C2 H 0.2287 0.3326 0.4760 0.605 Uiso 1 1 calc R . .
H4C3 H 0.2910 0.3119 0.4529 0.605 Uiso 1 1 calc R . .
O1 O -0.007(6) 0.003(7) -0.038(5) 0.22(8) Uani 0.17 1 d P . .

loop_
_atom_site_aniso_label
_atom_site_aniso_U_11
_atom_site_aniso_U_22
_atom_site_aniso_U_33
_atom_site_aniso_U_23
_atom_site_aniso_U_13
_atom_site_aniso_U_12
W1 0.0828(4) 0.0676(4) 0.0800(4) -0.0059(2) -0.0031(2) 0.0018(2)
W2 0.0810(3) 0.0810(3) 0.0810(3) -0.0121(2) -0.0121(2) -0.0121(2)
S1 0.096(2) 0.090(2) 0.0680(18) 0.0039(15) -0.0051(16) -0.0036(18)
S2 0.0931(18) 0.0931(18) 0.0931(18) -0.0174(17) -0.0174(17) -0.0174(17)
N11 0.111(11) 0.071(8) 0.153(14) 0.000(8) 0.025(9) -0.007(7)
C11 0.21(3) 0.102(16) 0.19(3) -0.045(16) 0.04(2) -0.041(16)
S11 0.330(14) 0.092(4) 0.324(14) -0.015(6) 0.131(12) -0.064(6)
N12 0.117(11) 0.113(11) 0.111(11) -0.003(8) -0.020(9) 0.032(9)
C12 0.130(18) 0.122(16) 0.17(2) 0.032(15) 0.007(15) 0.037(13)
S12 0.172(8) 0.304(14) 0.401(18) 0.196(14) -0.038(10) 0.081(9)
N13 0.135(13) 0.076(8) 0.123(12) -0.031(7) 0.009(9) 0.023(8)
C13 0.149(18) 0.139(18) 0.126(16) -0.036(13) -0.030(13) 0.048(15)
S13 0.338(15) 0.314(14) 0.191(9) -0.105(9) 0.001(9) 0.203(13)
N21 0.098(10) 0.158(14) 0.105(11) -0.015(9) -0.047(9) -0.023(9)
C21 0.122(19) 0.26(4) 0.14(2) 0.00(2) -0.003(16) -0.048(19)
S21 0.130(6) 0.58(2) 0.169(8) 0.111(11) -0.074(6) -0.080(10)
O1 0.11(6) 0.31(17) 0.26(15) 0.11(14) -0.05(10) -0.14(9)

loop_
_atom_type_symbol
_atom_type_description
_atom_type_scat_dispersion_real
_atom_type_scat_dispersion_imag
_atom_type_scat_source
C C 0.0015 0.0009 'International Tables Vol C Tables 4.2.6.8 and 6.1.1.4'
H H 0.0000 0.0000 'International Tables Vol C Tables 4.2.6.8 and 6.1.1.4'
N N 0.0030 0.0019 'International Tables Vol C Tables 4.2.6.8 and 6.1.1.4'
O O 0.0056 0.0036 'International Tables Vol C Tables 4.2.6.8 and 6.1.1.4'
S S 0.0826 0.0763 'International Tables Vol C Tables 4.2.6.8 and 6.1.1.4'
W W -0.4201 4.6430 'International Tables Vol C Tables 4.2.6.8 and 6.1.1.4'

loop_
_geom_angle_atom_site_label_1
_geom_angle_atom_site_label_2
_geom_angle_atom_site_label_3
_geom_angle
_geom_angle_site_symmetry_1
_geom_angle_site_symmetry_3
_geom_angle_publ_flag
W1 W1 W1 60.0 5 9 yes
W1 W1 W2 60.188(12) 5 . yes
W1 W1 W2 60.190(12) 9 . yes
S1 W1 W1 53.42(10) 5 5 no
S1 W1 W1 101.14(9) . 5 no
S1 W1 W1 101.15(10) 5 9 no
S1 W1 W1 53.40(10) . 9 no
S1 W1 W2 53.23(9) 5 . no
S1 W1 W2 53.22(9) . . no
S1 W1 S1 104.26(19) 5 . yes
S2 W1 W1 53.37(8) . 5 no
S2 W1 W1 53.37(8) . 9 no
S2 W1 W2 101.42(10) . . no
S2 W1 S1 104.58(11) . 5 yes
S2 W1 S1 104.56(11) . . yes
N11 W1 W1 139.3(5) . 5 no
N11 W1 W1 96.6(4) . 9 no
N11 W1 W2 139.6(4) . . no
N11 W1 S1 162.2(4) . 5 yes
N11 W1 S1 86.4(4) . . yes
N11 W1 S2 86.0(5) . . yes
N11 W1 N12 79.7(7) . . yes
N12 W1 W1 140.4(5) . 5 no
N12 W1 W1 138.3(4) . 9 no
N12 W1 W2 96.2(4) . . no
N12 W1 S1 87.0(5) . 5 yes
N12 W1 S1 84.9(4) . . yes
N12 W1 S2 162.3(4) . . yes
N13 W1 W1 95.5(4) . 5 no
N13 W1 W1 140.0(5) . 9 no
N13 W1 W2 137.4(4) . . no
N13 W1 S1 84.2(5) . 5 yes
N13 W1 S1 163.3(4) . . yes
N13 W1 S2 86.8(5) . . yes
N13 W1 N11 82.1(6) . . yes
N13 W1 N12 81.1(6) . . yes
W1 W2 W1 59.62(2) 5 . yes
W1 W2 W1 59.62(2) 5 9 yes
W1 W2 W1 59.62(2) . 9 yes
S1 W2 W1 100.63(9) . 5 no
S1 W2 W1 53.14(9) 9 5 no
S1 W2 W1 53.16(9) 5 5 no
S1 W2 W1 53.16(9) . . no
S1 W2 W1 100.62(9) 9 . no
S1 W2 W1 53.14(9) 5 . no
S1 W2 W1 53.14(9) . 9 no
S1 W2 W1 53.16(9) 9 9 no
S1 W2 W1 100.63(9) 5 9 no
S1 W2 S1 104.12(10) . 9 yes
S1 W2 S1 104.11(10) . 5 yes
S1 W2 S1 104.11(10) 9 5 yes
N21 W2 W1 139.3(5) 9 5 no
N21 W2 W1 96.3(5) 5 5 no
N21 W2 W1 138.9(5) . 5 no
N21 W2 W1 138.9(5) 9 . no
N21 W2 W1 139.3(5) 5 . no
N21 W2 W1 96.3(5) . . no
N21 W2 W1 96.3(5) 9 9 no
N21 W2 W1 138.9(5) 5 9 no
N21 W2 W1 139.3(5) . 9 no
N21 W2 S1 85.8(5) 9 . yes
N21 W2 S1 163.1(5) 5 . yes
N21 W2 S1 86.2(5) . . yes
N21 W2 S1 86.2(5) 9 9 yes
N21 W2 S1 85.8(5) 5 9 yes
N21 W2 S1 163.1(5) . 9 yes
N21 W2 S1 163.1(5) 9 5 yes
N21 W2 S1 86.2(5) 5 5 yes
N21 W2 S1 85.8(5) . 5 yes
N21 W2 N21 81.2(7) 9 5 yes
N21 W2 N21 81.2(7) 9 . yes
N21 W2 N21 81.2(7) 5 . yes
W1 S1 W1 73.18(11) 9 . yes
W1 S1 W2 73.63(11) 9 . yes
W1 S1 W2 73.62(11) . . yes
W1 S2 W1 73.26(16) . 9 yes
W1 S2 W1 73.26(16) . 5 yes
W1 S2 W1 73.26(16) 9 5 yes
C11 N11 W1 177.5(19) . . no
N11 C11 S11 177(3) . . no
C12 N12 W1 172(2) . . no
N12 C12 S12 176(3) . . no
C13 N13 W1 173(2) . . no
N13 C13 S13 178(2) . . no
C21 N21 W2 170(2) . . no
N21 C21 S21 174(3) . . no
C2C N1C C1C 117(10) . . no
C4C N2C C3C 159(7) . . no
O1 O1 O1 54(8) 17 21 no
O1 O1 O1 63(4) 17 9 no
O1 O1 O1 90.00(6) 21 9 no
O1 O1 O1 90.00(6) 17 5 no
O1 O1 O1 63(4) 21 5 no
O1 O1 O1 60.000(18) 9 5 no

loop_
_geom_bond_atom_site_label_1
_geom_bond_atom_site_label_2
_geom_bond_distance
_geom_bond_site_symmetry_2
_geom_bond_publ_flag
W1 W1 2.8350(10) 5 yes
W1 W1 2.8351(10) 9 yes
W1 W2 2.8513(10) . yes
W1 S1 2.378(4) 5 yes
W1 S1 2.378(4) . yes
W1 S2 2.376(4) . yes
W1 N11 2.162(14) . yes
W1 N12 2.162(15) . yes
W1 N13 2.165(14) . yes
W2 W1 2.8513(10) 5 no
W2 W1 2.8514(10) 9 no
W2 S1 2.380(4) . yes
W2 S1 2.380(4) 9 yes
W2 S1 2.380(4) 5 yes
W2 N21 2.145(14) 9 yes
W2 N21 2.145(14) 5 yes
W2 N21 2.145(14) . yes
S1 W1 2.378(4) 9 no
S2 W1 2.376(4) 9 no
S2 W1 2.376(4) 5 no
N11 C11 1.16(3) . no
C11 S11 1.59(3) . no
N12 C12 1.13(2) . no
C12 S12 1.62(2) . no
N13 C13 1.09(2) . no
C13 S13 1.62(2) . no
N21 C21 1.06(3) . no
C21 S21 1.67(3) . no
N1C C1C 1.47(7) . no
N1C C2C 1.01(14) . no
N2C C3C 1.87(9) . no
N2C C4C 1.98(9) . no
O1 O1 1.29(18) 17 no
O1 O1 1.29(18) 21 no
O1 O1 1.18(16) 9 no
O1 O1 1.18(16) 5 no
